data_7109419
loop_
_publ_author_name
'Lu Yao'
'Kang Liu'
'Hai-Yan Tao'
'Guo-Fu Qiu'
'Xiang Zhou'
'Chun-Jiang Wang'

_publ_section_title
;
 Organocatalytic asymmetric desymmetrization: efficient construction of
 spirocyclic oxindoles bearing a unique all-carbon quaternary stereogenic
 center via sulfa-Michael addition
;
_journal_name_full Chem.Commun.
_journal_page_first 6078
_journal_paper_doi 10.1039/c3cc42587h
_journal_volume 49
_journal_year 2013
_chemical_absolute_configuration 11R,12R
_chemical_formula_sum 'C24 H20 N2 O2 S'
_chemical_formula_weight 400.48
_chemical_name_systematic
;
?
;
_space_group_IT_number 19
_symmetry_cell_setting orthorhombic
_symmetry_space_group_name_Hall 'P 2ac 2ab'
_symmetry_space_group_name_H-M 'P 21 21 21'
_atom_sites_solution_hydrogens geom
_atom_sites_solution_primary direct
_atom_sites_solution_secondary difmap
_audit_creation_method SHELXL-97
_cell_angle_alpha 90.00
_cell_angle_beta 90.00
_cell_angle_gamma 90.00
_cell_formula_units_Z 4
_cell_length_a 8.8678(9)
_cell_length_b 9.3161(9)
_cell_length_c 24.972(3)
_cell_measurement_temperature 296(2)
_cell_volume 2063.0(4)
_computing_cell_refinement 'Bruker SMART'
_computing_data_collection 'Bruker SMART'
_computing_data_reduction 'Bruker SAINT'
_computing_molecular_graphics 'Bruker SHELXTL'
_computing_publication_material 'Bruker SHELXTL'
_computing_structure_refinement 'SHELXL-97 (Sheldrick, 1997)'
_computing_structure_solution 'SHELXS-97 (Sheldrick, 1990)'
_diffrn_ambient_temperature 296(2)
_diffrn_measured_fraction_theta_full 1.000
_diffrn_measured_fraction_theta_max 1.000
_diffrn_radiation_monochromator graphite
_diffrn_radiation_source 'fine-focus sealed tube'
_diffrn_radiation_type MoK\a
_diffrn_radiation_wavelength 0.71073
_diffrn_reflns_av_R_equivalents 0.0317
_diffrn_reflns_av_sigmaI/netI 0.0341
_diffrn_reflns_limit_h_max 10
_diffrn_reflns_limit_h_min -11
_diffrn_reflns_limit_k_max 11
_diffrn_reflns_limit_k_min -11
_diffrn_reflns_limit_l_max 31
_diffrn_reflns_limit_l_min -23
_diffrn_reflns_number 13709
_diffrn_reflns_theta_full 26.49
_diffrn_reflns_theta_max 26.49
_diffrn_reflns_theta_min 1.63
_exptl_absorpt_coefficient_mu 0.179
_exptl_absorpt_correction_T_max 0.9498
_exptl_absorpt_correction_T_min 0.9449
_exptl_absorpt_correction_type multi-scan
_exptl_absorpt_process_details SADABS
_exptl_crystal_density_diffrn 1.289
_exptl_crystal_density_method 'not measured'
_exptl_crystal_description block
_exptl_crystal_F_000 840
_exptl_crystal_size_max 0.32
_exptl_crystal_size_mid 0.30
_exptl_crystal_size_min 0.29
_refine_diff_density_max 0.138
_refine_diff_density_min -0.135
_refine_diff_density_rms 0.029
_refine_ls_abs_structure_details 'Flack H D (1983), Acta Cryst. A39, 876-881'
_refine_ls_abs_structure_Flack 0.02(7)
_refine_ls_extinction_coef 0.0011(5)
_refine_ls_extinction_expression Fc^*^=kFc[1+0.001xFc^2^\l^3^/sin(2\q)]^-1/4^
_refine_ls_extinction_method SHELXL
_refine_ls_goodness_of_fit_ref 1.016
_refine_ls_hydrogen_treatment constr
_refine_ls_matrix_type full
_refine_ls_number_parameters 265
_refine_ls_number_reflns 4277
_refine_ls_number_restraints 0
_refine_ls_restrained_S_all 1.016
_refine_ls_R_factor_all 0.0487
_refine_ls_R_factor_gt 0.0363
_refine_ls_shift/su_max 0.001
_refine_ls_shift/su_mean 0.000
_refine_ls_structure_factor_coef Fsqd
_refine_ls_weighting_details 'calc w=1/[\s^2^(Fo^2^)+(0.0378P)^2^+0.1840P] where P=(Fo^2^+2Fc^2^)/3'
_refine_ls_weighting_scheme calc
_refine_ls_wR_factor_gt 0.0782
_refine_ls_wR_factor_ref 0.0851
_reflns_number_gt 3493
_reflns_number_total 4277
_reflns_threshold_expression >2sigma(I)
_cod_data_source_file c3cc42587h.txt
_cod_data_source_block 130114yl_0m
_cod_original_sg_symbol_H-M P2(1)2(1)2(1)
_cod_database_code 7109419

loop_
_symmetry_equiv_pos_as_xyz
'x, y, z'
'-x+1/2, -y, z+1/2'
'-x, y+1/2, -z+1/2'
'x+1/2, -y+1/2, -z'

loop_
_atom_site_label
_atom_site_type_symbol
_atom_site_fract_x
_atom_site_fract_y
_atom_site_fract_z
_atom_site_U_iso_or_equiv
_atom_site_adp_type
_atom_site_occupancy
_atom_site_symmetry_multiplicity
_atom_site_calc_flag
_atom_site_refinement_flags
C1 C 0.6520(2) 0.3239(2) 0.82297(7) 0.0411(4) Uani 1 1 d .
C2 C 0.6165(3) 0.2343(2) 0.77921(8) 0.0565(6) Uani 1 1 d .
H2 H 0.5179 0.2300 0.7666 0.068 Uiso 1 1 calc R
C3 C 0.7255(3) 0.1541(3) 0.75529(9) 0.0678(7) Uani 1 1 d .
H3 H 0.7005 0.0966 0.7262 0.081 Uiso 1 1 calc R
C4 C 0.8751(3) 0.1563(2) 0.77372(8) 0.0531(5) Uani 1 1 d .
C5 C 0.9936(3) 0.0792(3) 0.74865(11) 0.0779(7) Uani 1 1 d .
H5 H 0.9721 0.0201 0.7196 0.093 Uiso 1 1 calc R
C6 C 1.1373(3) 0.0902(3) 0.76634(11) 0.0781(8) Uani 1 1 d .
H6 H 1.2134 0.0393 0.7491 0.094 Uiso 1 1 calc R
C7 C 1.1724(3) 0.1766(3) 0.80988(9) 0.0609(6) Uani 1 1 d .
H7 H 1.2717 0.1833 0.8216 0.073 Uiso 1 1 calc R
C8 C 1.0625(2) 0.2511(2) 0.83528(8) 0.0508(5) Uani 1 1 d .
H8 H 1.0871 0.3081 0.8646 0.061 Uiso 1 1 calc R
C9 C 0.9114(2) 0.2434(2) 0.81796(7) 0.0404(4) Uani 1 1 d .
C10 C 0.7964(2) 0.3273(2) 0.84154(7) 0.0435(4) Uani 1 1 d .
H10 H 0.8198 0.3863 0.8704 0.052 Uiso 1 1 calc R
C11 C 0.5217(2) 0.41364(18) 0.91966(7) 0.0397(4) Uani 1 1 d .
H11 H 0.6271 0.3928 0.9285 0.048 Uiso 1 1 calc R
C12 C 0.4770(2) 0.5541(2) 0.94816(7) 0.0425(4) Uani 1 1 d .
C13 C 0.4648(3) 0.5280(2) 1.00737(8) 0.0534(5) Uani 1 1 d .
H13 H 0.4745 0.6060 1.0303 0.064 Uiso 1 1 calc R
C14 C 0.4410(3) 0.3996(2) 1.02860(8) 0.0545(6) Uani 1 1 d .
H14 H 0.4373 0.3914 1.0657 0.065 Uiso 1 1 calc R
C15 C 0.4206(2) 0.2718(2) 0.99675(8) 0.0461(5) Uani 1 1 d .
C16 C 0.4270(2) 0.2861(2) 0.93689(7) 0.0482(5) Uani 1 1 d .
H16A H 0.3254 0.2971 0.9230 0.058 Uiso 1 1 calc R
H16B H 0.4692 0.1991 0.9217 0.058 Uiso 1 1 calc R
C17 C 0.5994(2) 0.6655(2) 0.93567(8) 0.0464(5) Uani 1 1 d .
C18 C 0.3806(2) 0.7537(2) 0.90105(8) 0.0496(5) Uani 1 1 d .
C19 C 0.3378(2) 0.6263(2) 0.92525(8) 0.0452(5) Uani 1 1 d .
C20 C 0.1885(2) 0.5873(3) 0.92517(9) 0.0574(6) Uani 1 1 d .
H20 H 0.1567 0.5049 0.9429 0.069 Uiso 1 1 calc R
C21 C 0.0862(3) 0.6731(3) 0.89809(10) 0.0709(7) Uani 1 1 d .
H21 H -0.0148 0.6463 0.8967 0.085 Uiso 1 1 calc R
C22 C 0.1318(3) 0.7971(3) 0.87328(11) 0.0762(8) Uani 1 1 d .
H22 H 0.0611 0.8529 0.8553 0.091 Uiso 1 1 calc R
C23 C 0.2806(3) 0.8409(3) 0.87446(10) 0.0655(6) Uani 1 1 d .
H23 H 0.3117 0.9255 0.8580 0.079 Uiso 1 1 calc R
C24 C 0.6235(3) 0.8939(3) 0.88665(13) 0.0838(8) Uani 1 1 d .
H24A H 0.5784 0.9826 0.8979 0.126 Uiso 1 1 calc R
H24B H 0.6241 0.8891 0.8483 0.126 Uiso 1 1 calc R
H24C H 0.7251 0.8889 0.8998 0.126 Uiso 1 1 calc R
N1 N 0.3901(2) 0.15466(19) 1.02197(7) 0.0566(5) Uani 1 1 d .
N2 N 0.53759(19) 0.77519(16) 0.90782(7) 0.0526(4) Uani 1 1 d .
O1 O 0.3691(2) 0.04104(16) 0.98624(6) 0.0683(5) Uani 1 1 d .
H1 H 0.3324 -0.0275 1.0022 0.103 Uiso 1 1 calc R
O2 O 0.73307(16) 0.65662(15) 0.94753(7) 0.0623(4) Uani 1 1 d .
S1 S 0.50903(6) 0.43956(6) 0.847163(19) 0.05152(15) Uani 1 1 d .

loop_
_atom_site_aniso_label
_atom_site_aniso_U_11
_atom_site_aniso_U_22
_atom_site_aniso_U_33
_atom_site_aniso_U_23
_atom_site_aniso_U_13
_atom_site_aniso_U_12
C1 0.0458(11) 0.0455(10) 0.0319(9) 0.0036(8) 0.0029(8) -0.0008(9)
C2 0.0452(12) 0.0745(14) 0.0496(12) -0.0092(12) -0.0062(10) -0.0065(12)
C3 0.0677(15) 0.0793(16) 0.0564(14) -0.0311(13) -0.0083(12) -0.0042(14)
C4 0.0581(13) 0.0551(12) 0.0460(11) -0.0146(10) 0.0000(10) 0.0027(11)
C5 0.0838(17) 0.0837(16) 0.0661(14) -0.0370(13) 0.0007(14) 0.0186(17)
C6 0.0689(17) 0.0912(19) 0.0742(17) -0.0201(15) 0.0054(14) 0.0297(16)
C7 0.0526(13) 0.0676(14) 0.0627(14) 0.0009(13) 0.0001(11) 0.0123(12)
C8 0.0511(12) 0.0550(12) 0.0464(11) -0.0037(10) -0.0058(9) 0.0075(10)
C9 0.0492(12) 0.0400(10) 0.0320(9) 0.0005(8) 0.0023(8) 0.0028(9)
C10 0.0515(12) 0.0454(10) 0.0337(9) -0.0042(9) -0.0030(9) 0.0014(9)
C11 0.0433(10) 0.0405(9) 0.0352(9) 0.0014(8) 0.0031(8) 0.0045(9)
C12 0.0424(10) 0.0384(9) 0.0466(10) 0.0004(8) 0.0001(9) 0.0017(9)
C13 0.0673(14) 0.0483(12) 0.0445(11) -0.0109(9) 0.0019(10) -0.0005(10)
C14 0.0709(15) 0.0551(13) 0.0376(10) -0.0014(10) 0.0046(10) -0.0001(11)
C15 0.0481(12) 0.0462(11) 0.0439(10) 0.0019(9) 0.0072(9) 0.0001(9)
C16 0.0577(13) 0.0432(11) 0.0438(11) -0.0019(9) 0.0043(9) 0.0001(9)
C17 0.0431(12) 0.0406(10) 0.0554(12) 0.0033(10) -0.0030(9) 0.0036(9)
C18 0.0450(12) 0.0453(11) 0.0584(13) -0.0020(10) -0.0040(10) 0.0113(10)
C19 0.0404(11) 0.0466(11) 0.0487(11) -0.0068(9) 0.0022(9) 0.0058(9)
C20 0.0436(12) 0.0618(13) 0.0666(14) -0.0109(12) 0.0087(10) 0.0024(11)
C21 0.0387(12) 0.0884(18) 0.0855(18) -0.0257(16) -0.0012(12) 0.0106(13)
C22 0.0587(17) 0.0862(19) 0.0837(18) -0.0107(15) -0.0159(14) 0.0297(15)
C23 0.0597(15) 0.0605(14) 0.0762(16) 0.0053(13) -0.0108(12) 0.0170(12)
C24 0.0675(16) 0.0556(14) 0.128(2) 0.0338(15) -0.0015(16) -0.0079(13)
N1 0.0674(12) 0.0500(10) 0.0524(10) 0.0009(9) 0.0119(9) -0.0066(9)
N2 0.0454(10) 0.0384(9) 0.0741(11) 0.0121(9) -0.0032(9) 0.0015(8)
O1 0.0908(12) 0.0459(8) 0.0683(10) -0.0022(8) 0.0173(9) -0.0163(9)
O2 0.0412(8) 0.0526(9) 0.0930(12) 0.0151(9) -0.0099(8) 0.0014(7)
S1 0.0527(3) 0.0637(3) 0.0382(2) 0.0085(2) 0.0020(2) 0.0148(3)

loop_
_atom_type_symbol
_atom_type_description
_atom_type_scat_dispersion_real
_atom_type_scat_dispersion_imag
_atom_type_scat_source
C C 0.0033 0.0016 'International Tables Vol C Tables 4.2.6.8 and 6.1.1.4'
H H 0.0000 0.0000 'International Tables Vol C Tables 4.2.6.8 and 6.1.1.4'
N N 0.0061 0.0033 'International Tables Vol C Tables 4.2.6.8 and 6.1.1.4'
O O 0.0106 0.0060 'International Tables Vol C Tables 4.2.6.8 and 6.1.1.4'
S S 0.1246 0.1234 'International Tables Vol C Tables 4.2.6.8 and 6.1.1.4'

loop_
_geom_angle_atom_site_label_1
_geom_angle_atom_site_label_2
_geom_angle_atom_site_label_3
_geom_angle
C10 C1 C2 119.16(18)
C10 C1 S1 122.88(15)
C2 C1 S1 117.70(15)
C3 C2 C1 120.5(2)
C2 C3 C4 121.3(2)
C3 C4 C9 118.79(19)
C3 C4 C5 123.2(2)
C9 C4 C5 118.0(2)
C6 C5 C4 121.0(2)
C5 C6 C7 120.8(2)
C8 C7 C6 120.2(2)
C7 C8 C9 120.97(19)
C4 C9 C8 119.12(18)
C4 C9 C10 118.73(18)
C8 C9 C10 122.03(17)
C1 C10 C9 121.57(18)
C16 C11 C12 113.08(14)
C16 C11 S1 110.49(13)
C12 C11 S1 109.21(12)
C13 C12 C19 112.60(16)
C13 C12 C17 111.16(16)
C19 C12 C17 101.50(15)
C13 C12 C11 109.59(15)
C19 C12 C11 114.27(16)
C17 C12 C11 107.36(14)
C14 C13 C12 123.47(19)
C13 C14 C15 122.97(18)
N1 C15 C14 117.10(17)
N1 C15 C16 124.73(19)
C14 C15 C16 118.07(18)
C15 C16 C11 111.88(17)
O2 C17 N2 124.58(19)
O2 C17 C12 126.20(18)
N2 C17 C12 109.20(16)
C23 C18 C19 122.7(2)
C23 C18 N2 127.5(2)
C19 C18 N2 109.80(17)
C20 C19 C18 119.40(19)
C20 C19 C12 131.86(19)
C18 C19 C12 108.74(17)
C19 C20 C21 118.6(2)
C22 C21 C20 120.9(2)
C21 C22 C23 121.4(2)
C18 C23 C22 116.9(2)
C15 N1 O1 110.95(16)
C17 N2 C18 110.66(17)
C17 N2 C24 123.60(18)
C18 N2 C24 125.71(18)
C1 S1 C11 102.33(8)

loop_
_geom_bond_atom_site_label_1
_geom_bond_atom_site_label_2
_geom_bond_distance
C1 C10 1.362(3)
C1 C2 1.411(3)
C1 S1 1.7700(19)
C2 C3 1.360(3)
C3 C4 1.404(3)
C4 C9 1.408(3)
C4 C5 1.418(3)
C5 C6 1.353(4)
C6 C7 1.388(3)
C7 C8 1.354(3)
C8 C9 1.410(3)
C9 C10 1.413(3)
C11 C16 1.517(3)
C11 C12 1.542(2)
C11 S1 1.8298(17)
C12 C13 1.502(3)
C12 C19 1.518(3)
C12 C17 1.533(3)
C13 C14 1.326(3)
C14 C15 1.443(3)
C15 N1 1.288(3)
C15 C16 1.502(3)
C17 O2 1.224(2)
C17 N2 1.353(2)
C18 C23 1.374(3)
C18 C19 1.384(3)
C18 N2 1.416(3)
C19 C20 1.374(3)
C20 C21 1.386(3)
C21 C22 1.372(4)
C22 C23 1.382(4)
C24 N2 1.443(3)
N1 O1 1.397(2)

loop_
_geom_hbond_atom_site_label_D
_geom_hbond_atom_site_label_H
_geom_hbond_atom_site_label_A
_geom_hbond_distance_DH
_geom_hbond_distance_HA
_geom_hbond_distance_DA
_geom_hbond_angle_DHA
_geom_hbond_site_symmetry_A
O1 H1 O2 0.82 1.95 2.753(2) 166.6 4_457

loop_
_geom_torsion_atom_site_label_1
_geom_torsion_atom_site_label_2
_geom_torsion_atom_site_label_3
_geom_torsion_atom_site_label_4
_geom_torsion
C10 C1 C2 C3 -1.1(3)
S1 C1 C2 C3 173.18(18)
C1 C2 C3 C4 0.9(4)
C2 C3 C4 C9 0.2(4)
C2 C3 C4 C5 -177.3(2)
C3 C4 C5 C6 176.8(3)
C9 C4 C5 C6 -0.7(4)
C4 C5 C6 C7 0.6(5)
C5 C6 C7 C8 0.0(4)
C6 C7 C8 C9 -0.5(4)
C3 C4 C9 C8 -177.3(2)
C5 C4 C9 C8 0.3(3)
C3 C4 C9 C10 -1.1(3)
C5 C4 C9 C10 176.5(2)
C7 C8 C9 C4 0.3(3)
C7 C8 C9 C10 -175.8(2)
C2 C1 C10 C9 0.1(3)
S1 C1 C10 C9 -173.85(14)
C4 C9 C10 C1 1.0(3)
C8 C9 C10 C1 177.03(19)
C16 C11 C12 C13 48.2(2)
S1 C11 C12 C13 171.70(14)
C16 C11 C12 C19 -79.2(2)
S1 C11 C12 C19 44.26(19)
C16 C11 C12 C17 169.08(15)
S1 C11 C12 C17 -67.46(17)
C19 C12 C13 C14 105.8(3)
C17 C12 C13 C14 -141.1(2)
C11 C12 C13 C14 -22.6(3)
C12 C13 C14 C15 -1.6(4)
C13 C14 C15 N1 -176.3(2)
C13 C14 C15 C16 0.1(3)
N1 C15 C16 C11 -157.7(2)
C14 C15 C16 C11 26.2(3)
C12 C11 C16 C15 -50.8(2)
S1 C11 C16 C15 -173.52(14)
C13 C12 C17 O2 58.6(3)
C19 C12 C17 O2 178.5(2)
C11 C12 C17 O2 -61.3(3)
C13 C12 C17 N2 -123.08(18)
C19 C12 C17 N2 -3.1(2)
C11 C12 C17 N2 117.08(18)
C23 C18 C19 C20 -3.1(3)
N2 C18 C19 C20 177.59(19)
C23 C18 C19 C12 177.1(2)
N2 C18 C19 C12 -2.3(2)
C13 C12 C19 C20 -57.7(3)
C17 C12 C19 C20 -176.6(2)
C11 C12 C19 C20 68.2(3)
C13 C12 C19 C18 122.13(19)
C17 C12 C19 C18 3.20(19)
C11 C12 C19 C18 -112.00(18)
C18 C19 C20 C21 3.6(3)
C12 C19 C20 C21 -176.6(2)
C19 C20 C21 C22 -2.1(3)
C20 C21 C22 C23 -0.1(4)
C19 C18 C23 C22 0.8(3)
N2 C18 C23 C22 -179.9(2)
C21 C22 C23 C18 0.8(4)
C14 C15 N1 O1 178.29(18)
C16 C15 N1 O1 2.1(3)
O2 C17 N2 C18 -179.6(2)
C12 C17 N2 C18 2.0(2)
O2 C17 N2 C24 2.5(4)
C12 C17 N2 C24 -175.9(2)
C23 C18 N2 C17 -179.1(2)
C19 C18 N2 C17 0.2(2)
C23 C18 N2 C24 -1.3(4)
C19 C18 N2 C24 178.0(2)
C10 C1 S1 C11 -51.80(18)
C2 C1 S1 C11 134.15(15)
C16 C11 S1 C1 -86.36(15)
C12 C11 S1 C1 148.67(13)
